data_7218041
loop_
_publ_author_name
'Li, Xiao-Tong'
'Li, Jing'
'Li, Meng'
'Liu, Ying-Ying'
'Song, Shu-Yan'
'Ma, Jian-Fang'

_publ_section_title
;
 An unusual lamellar framework constructed from a
 tetracarboxylatocalix[4]arene with highly efficient metal-ion exchange
;
_journal_issue 40
_journal_name_full CrystEngComm
_journal_page_first 9520
_journal_paper_doi 10.1039/C4CE01463D
_journal_volume 16
_journal_year 2014
_chemical_formula_moiety '2(C60 H78 O17 Zn), 4NH4, 11H2O'
_chemical_formula_sum 'C120 H194 N4 O45 Zn2'
_chemical_formula_weight 2543.53
_chemical_name_systematic
;
 ?
;
_space_group_IT_number 2
_symmetry_cell_setting triclinic
_symmetry_space_group_name_Hall '-P 1'
_symmetry_space_group_name_H-M 'P -1'
_atom_sites_solution_hydrogens geom
_atom_sites_solution_primary direct
_atom_sites_solution_secondary difmap
_audit_creation_method SHELXL-97
_cell_angle_alpha 88.059(4)
_cell_angle_beta 89.676(6)
_cell_angle_gamma 83.535(5)
_cell_formula_units_Z 1
_cell_length_a 11.9690(10)
_cell_length_b 14.298(2)
_cell_length_c 19.6730(13)
_cell_measurement_reflns_used 4493
_cell_measurement_temperature 293(2)
_cell_measurement_theta_max 29.2180
_cell_measurement_theta_min 2.9847
_cell_volume 3343.4(6)
_computing_cell_refinement 'CrysAlisPro(1.171.35.21) (Agilent Tech., 2012)'
_computing_data_collection 'CrysAlisPro(1.171.35.21) (Agilent Tech., 2012)'
_computing_data_reduction 'CrysAlisPro(1.171.35.21) (Agilent Tech., 2012)'
_computing_structure_refinement 'SHELXL-97 (Sheldrick, 2008)'
_computing_structure_solution 'SHELXL-97 (Sheldrick, 2008)'
_diffrn_ambient_temperature 293(2)
_diffrn_detector_area_resol_mean 10.0
_diffrn_measured_fraction_theta_full 0.984
_diffrn_measured_fraction_theta_max 0.984
_diffrn_measurement_device_type 'Oxford Diffraction Gemini R Ultra'
_diffrn_measurement_method '\w scan'
_diffrn_radiation_monochromator graphite
_diffrn_radiation_source 'fine-focus sealed tube'
_diffrn_radiation_type MoK\a
_diffrn_radiation_wavelength 0.71069
_diffrn_reflns_av_R_equivalents 0.0401
_diffrn_reflns_av_sigmaI/netI 0.0784
_diffrn_reflns_limit_h_max 13
_diffrn_reflns_limit_h_min -14
_diffrn_reflns_limit_k_max 17
_diffrn_reflns_limit_k_min -14
_diffrn_reflns_limit_l_max 23
_diffrn_reflns_limit_l_min -23
_diffrn_reflns_number 20073
_diffrn_reflns_theta_full 25.00
_diffrn_reflns_theta_max 25.03
_diffrn_reflns_theta_min 3.17
_exptl_absorpt_coefficient_mu 0.442
_exptl_absorpt_correction_T_max 0.9572
_exptl_absorpt_correction_T_min 0.8789
_exptl_absorpt_correction_type multi-scan
_exptl_absorpt_process_details
;
CrysAlis (Oxford Diffraction, 2006)
;
_exptl_crystal_colour colorless
_exptl_crystal_density_diffrn 1.263
_exptl_crystal_density_method 'not measured'
_exptl_crystal_description block
_exptl_crystal_F_000 1362
_exptl_crystal_size_max 0.30
_exptl_crystal_size_mid 0.15
_exptl_crystal_size_min 0.10
_refine_diff_density_max 1.013
_refine_diff_density_min -0.401
_refine_diff_density_rms 0.071
_refine_ls_extinction_method none
_refine_ls_goodness_of_fit_ref 1.120
_refine_ls_hydrogen_treatment mixed
_refine_ls_matrix_type full
_refine_ls_number_parameters 833
_refine_ls_number_reflns 11625
_refine_ls_number_restraints 57
_refine_ls_restrained_S_all 1.130
_refine_ls_R_factor_all 0.1189
_refine_ls_R_factor_gt 0.0737
_refine_ls_shift/su_max 0.002
_refine_ls_shift/su_mean 0.000
_refine_ls_structure_factor_coef Fsqd
_refine_ls_weighting_details 'calc w=1/[\s^2^(Fo^2^)+(0.0880P)^2^+0.1500P] where P=(Fo^2^+2Fc^2^)/3'
_refine_ls_weighting_scheme calc
_refine_ls_wR_factor_gt 0.1698
_refine_ls_wR_factor_ref 0.1934
_reflns_number_gt 7395
_reflns_number_total 11625
_reflns_threshold_expression >2\s(I)
_cod_data_source_file c4ce01463d2.cif
_cod_data_source_block Compound-2
_cod_depositor_comments 'Adding full bibliography for 7218040--7218042.cif.'
_cod_database_code 7218041

loop_
_symmetry_equiv_pos_as_xyz
'x, y, z'
'-x, -y, -z'

loop_
_atom_site_label
_atom_site_type_symbol
_atom_site_fract_x
_atom_site_fract_y
_atom_site_fract_z
_atom_site_U_iso_or_equiv
_atom_site_adp_type
_atom_site_occupancy
_atom_site_symmetry_multiplicity
_atom_site_calc_flag
_atom_site_refinement_flags
_atom_site_disorder_assembly
_atom_site_disorder_group
Zn1 Zn 0.69251(5) 0.92485(3) -0.03631(2) 0.04775(19) Uani 1 1 d D . .
C1 C 0.7927(3) 0.6299(2) 0.25625(19) 0.0353(9) Uani 1 1 d . . .
C2 C 0.6676(3) 0.6548(2) 0.2640(2) 0.0380(9) Uani 1 1 d . . .
H2 H 0.6488 0.7148 0.2390 0.046 Uiso 1 1 calc R . .
C3 C 0.6020(3) 0.5837(2) 0.2305(2) 0.0343(9) Uani 1 1 d . . .
C4 C 0.5911(3) 0.5859(2) 0.1607(2) 0.0358(9) Uani 1 1 d . . .
C5 C 0.5299(3) 0.5248(3) 0.1279(2) 0.0397(10) Uani 1 1 d . . .
H5 H 0.5237 0.5282 0.0808 0.048 Uiso 1 1 calc R . .
C6 C 0.4780(3) 0.4587(2) 0.16521(19) 0.0347(9) Uani 1 1 d . . .
C7 C 0.4871(3) 0.4524(2) 0.23618(18) 0.0301(8) Uani 1 1 d . . .
C8 C 0.4249(3) 0.3808(2) 0.27567(18) 0.0322(8) Uani 1 1 d . . .
H8 H 0.3490 0.3848 0.2565 0.039 Uiso 1 1 calc R . .
C9 C 0.4790(3) 0.2803(2) 0.26730(18) 0.0330(9) Uani 1 1 d . . .
C10 C 0.4138(3) 0.2078(3) 0.25491(18) 0.0353(9) Uani 1 1 d . . .
C11 C 0.4631(4) 0.1158(3) 0.2527(2) 0.0410(10) Uani 1 1 d . . .
H11 H 0.4191 0.0678 0.2442 0.049 Uiso 1 1 calc R . .
C12 C 0.5763(4) 0.0948(2) 0.2628(2) 0.0377(9) Uani 1 1 d . . .
C13 C 0.6454(3) 0.1645(2) 0.27426(19) 0.0361(9) Uani 1 1 d . . .
C14 C 0.7702(3) 0.1407(2) 0.28654(19) 0.0352(9) Uani 1 1 d . . .
H14 H 0.7908 0.0788 0.2673 0.042 Uiso 1 1 calc R . .
C15 C 0.8383(3) 0.2078(2) 0.24851(19) 0.0337(9) Uani 1 1 d . . .
C16 C 0.8575(3) 0.1980(3) 0.1790(2) 0.0386(10) Uani 1 1 d . . .
C18 C 0.9634(3) 0.3292(2) 0.17510(19) 0.0350(9) Uani 1 1 d . . .
C19 C 0.9522(3) 0.3410(2) 0.24431(19) 0.0335(9) Uani 1 1 d . . .
C20 C 1.0114(3) 0.4155(2) 0.27811(19) 0.0339(9) Uani 1 1 d . . .
H20 H 1.0880 0.4104 0.2597 0.041 Uiso 1 1 calc R . .
C21 C 0.9593(3) 0.5149(2) 0.26131(18) 0.0323(9) Uani 1 1 d . . .
C22 C 1.0247(3) 0.5871(3) 0.24471(18) 0.0339(9) Uani 1 1 d . . .
C23 C 0.9778(3) 0.6789(3) 0.2344(2) 0.0386(10) Uani 1 1 d . . .
H23 H 1.0232 0.7260 0.2235 0.046 Uiso 1 1 calc R . .
C24 C 0.8621(4) 0.7005(3) 0.24037(19) 0.0380(9) Uani 1 1 d . . .
C25 C 0.5502(3) 0.5143(2) 0.26655(19) 0.0326(9) Uani 1 1 d . . .
H25 H 0.5587 0.5097 0.3135 0.039 Uiso 1 1 calc R . .
C26 C 0.5927(3) 0.2565(2) 0.27627(18) 0.0320(9) Uani 1 1 d . . .
H26 H 0.6369 0.3045 0.2841 0.038 Uiso 1 1 calc R . .
C27 C 0.8873(3) 0.2800(2) 0.2791(2) 0.0346(9) Uani 1 1 d . . .
H27 H 0.8758 0.2878 0.3255 0.042 Uiso 1 1 calc R . .
C28 C 0.8449(3) 0.5399(3) 0.26571(18) 0.0348(9) Uani 1 1 d . . .
H28 H 0.7998 0.4924 0.2758 0.042 Uiso 1 1 calc R . .
C29 C 0.5746(4) 0.7275(3) 0.0936(2) 0.0425(10) Uani 1 1 d . . .
H29A H 0.5418 0.7660 0.1299 0.051 Uiso 1 1 calc R . .
H29B H 0.5140 0.7049 0.0686 0.051 Uiso 1 1 calc R . .
C30 C 0.6404(4) 0.7851(3) 0.0472(2) 0.0410(10) Uani 1 1 d . . .
C31 C 0.3903(4) 0.4081(3) 0.0663(2) 0.0516(11) Uani 1 1 d . . .
H31A H 0.3471 0.3594 0.0525 0.077 Uiso 1 1 calc R . .
H31B H 0.4589 0.4052 0.0405 0.077 Uiso 1 1 calc R . .
H31C H 0.3477 0.4685 0.0583 0.077 Uiso 1 1 calc R . .
C32 C 0.2318(4) 0.1638(3) 0.2302(2) 0.0430(10) Uani 1 1 d . . .
H32A H 0.1543 0.1910 0.2350 0.052 Uiso 1 1 calc R . .
H32B H 0.2448 0.1132 0.2643 0.052 Uiso 1 1 calc R . .
C33 C 0.2440(5) 0.1211(5) 0.1619(3) 0.0738(16) Uani 1 1 d . . .
C34 C 0.5673(5) -0.0653(3) 0.2357(4) 0.0829(19) Uani 1 1 d . . .
H34A H 0.6133 -0.1249 0.2372 0.124 Uiso 1 1 calc R . .
H34B H 0.5451 -0.0491 0.1896 0.124 Uiso 1 1 calc R . .
H34C H 0.5016 -0.0696 0.2634 0.124 Uiso 1 1 calc R . .
C35 C 0.8511(5) 0.0894(4) 0.0891(2) 0.0644(14) Uani 1 1 d . . .
H35A H 0.9222 0.0518 0.0988 0.077 Uiso 1 1 calc R . .
H35B H 0.8651 0.1398 0.0570 0.077 Uiso 1 1 calc R . .
C36 C 0.7712(5) 0.0293(3) 0.0587(2) 0.0510(12) Uani 1 1 d . . .
C37 C 1.1246(5) 0.3641(4) 0.1131(3) 0.0713(15) Uani 1 1 d . . .
H37A H 1.1526 0.4148 0.0873 0.107 Uiso 1 1 calc R . .
H37B H 1.1218 0.3113 0.0846 0.107 Uiso 1 1 calc R . .
H37C H 1.1736 0.3462 0.1509 0.107 Uiso 1 1 calc R . .
C38 C 1.2096(4) 0.6248(3) 0.2137(2) 0.0475(11) Uani 1 1 d . . .
H38A H 1.2867 0.6014 0.2250 0.057 Uiso 1 1 calc R . .
H38B H 1.1924 0.6849 0.2351 0.057 Uiso 1 1 calc R . .
C39 C 1.2014(4) 0.6408(3) 0.1385(2) 0.0519(11) Uani 1 1 d . . .
C40 C 0.8673(5) 0.8604(3) 0.2002(4) 0.0868(19) Uani 1 1 d . . .
H40A H 0.8192 0.9189 0.1983 0.130 Uiso 1 1 calc R . .
H40B H 0.8884 0.8425 0.1549 0.130 Uiso 1 1 calc R . .
H40C H 0.9336 0.8678 0.2259 0.130 Uiso 1 1 calc R . .
C41 C 0.6368(4) 0.6726(3) 0.3384(2) 0.0544(12) Uani 1 1 d . A .
H41A H 0.6472 0.6133 0.3641 0.065 Uiso 1 1 calc R . .
H41B H 0.6879 0.7135 0.3567 0.065 Uiso 1 1 calc R . .
C42 C 0.5181(5) 0.7169(4) 0.3481(4) 0.092(2) Uani 1 1 d DU . .
C43 C 0.5065(16) 0.7422(11) 0.4291(11) 0.155(6) Uani 0.688(13) 1 d PDU A 1
C44 C 0.572(2) 0.8184(18) 0.4501(9) 0.237(11) Uani 0.688(13) 1 d PDU A 1
C45 C 0.555(3) 0.8476(16) 0.5289(11) 0.247(13) Uani 0.688(13) 1 d P A 1
C43' C 0.491(2) 0.7912(13) 0.3994(8) 0.092(9) Uiso 0.312(13) 1 d PD A 2
C44' C 0.525(3) 0.747(2) 0.4672(13) 0.104(10) Uiso 0.312(13) 1 d PD A 2
C45' C 0.461(3) 0.815(2) 0.5257(16) 0.121(10) Uiso 0.312(13) 1 d P A 2
C46 C 0.4117(4) 0.3982(3) 0.35138(19) 0.0388(9) Uani 1 1 d . . .
H46A H 0.3810 0.3446 0.3729 0.047 Uiso 1 1 calc R . .
H46B H 0.4858 0.4008 0.3705 0.047 Uiso 1 1 calc R . .
C47 C 0.3384(4) 0.4860(3) 0.3696(2) 0.0418(10) Uani 1 1 d . . .
H47A H 0.2612 0.4795 0.3577 0.050 Uiso 1 1 calc R . .
H47B H 0.3616 0.5390 0.3431 0.050 Uiso 1 1 calc R . .
C48 C 0.3441(4) 0.5061(3) 0.4446(2) 0.0590(13) Uani 1 1 d . . .
H48A H 0.3296 0.4500 0.4708 0.071 Uiso 1 1 calc R . .
H48B H 0.4200 0.5188 0.4551 0.071 Uiso 1 1 calc R . .
C49 C 0.2644(5) 0.5863(4) 0.4671(3) 0.0740(16) Uani 1 1 d . . .
H49A H 0.1882 0.5731 0.4580 0.089 Uiso 1 1 calc R . .
H49B H 0.2776 0.6424 0.4405 0.089 Uiso 1 1 calc R . .
C50 C 0.2750(6) 0.6054(6) 0.5421(3) 0.110(2) Uani 1 1 d . . .
H50A H 0.2221 0.6581 0.5536 0.165 Uiso 1 1 calc R . .
H50B H 0.3499 0.6195 0.5513 0.165 Uiso 1 1 calc R . .
H50C H 0.2598 0.5508 0.5688 0.165 Uiso 1 1 calc R . .
C51 C 0.7945(4) 0.1288(3) 0.3626(2) 0.0556(12) Uani 1 1 d U . .
H51A H 0.8754 0.1219 0.3687 0.067 Uiso 1 1 calc R . .
H51B H 0.7645 0.1863 0.3841 0.067 Uiso 1 1 calc R . .
C52 C 0.7496(8) 0.0494(6) 0.3985(4) 0.122(3) Uani 1 1 d U . .
H52A H 0.7796 -0.0080 0.3768 0.147 Uiso 1 1 calc R . .
H52B H 0.6688 0.0564 0.3922 0.147 Uiso 1 1 calc R . .
C53 C 0.7736(11) 0.0367(9) 0.4749(6) 0.177(4) Uani 1 1 d DU . .
C54 C 0.7250(14) -0.0468(10) 0.5057(7) 0.223(5) Uani 1 1 d DU . .
C55 C 0.7432(17) -0.0563(13) 0.5814(8) 0.267(7) Uani 1 1 d DU . .
C56 C 1.0228(4) 0.4022(3) 0.3550(2) 0.0412(10) Uani 1 1 d . A .
H56A H 1.0518 0.4573 0.3725 0.049 Uiso 1 1 calc R . .
H56B H 0.9484 0.3994 0.3742 0.049 Uiso 1 1 calc R . .
C57 C 1.0977(4) 0.3159(3) 0.3800(2) 0.0567(12) Uani 1 1 d . . .
H57A H 1.1661 0.3107 0.3530 0.068 Uiso 1 1 calc R A 1
H57B H 1.0599 0.2608 0.3720 0.068 Uiso 1 1 calc R A 1
C58 C 1.1293(8) 0.3147(7) 0.4538(4) 0.085(3) Uani 0.688(13) 1 d PD A 1
C59 C 1.0318(10) 0.3152(14) 0.5014(5) 0.139(6) Uani 0.688(13) 1 d PD A 1
C60 C 1.0544(17) 0.2967(15) 0.5781(7) 0.156(7) Uani 0.688(13) 1 d P A 1
C58' C 1.059(2) 0.2783(13) 0.4569(10) 0.073(6) Uiso 0.312(13) 1 d PD A 2
C59' C 1.090(3) 0.3497(16) 0.5054(13) 0.092(9) Uiso 0.312(13) 1 d PD A 2
C60' C 1.075(2) 0.3367(18) 0.5750(17) 0.078(8) Uiso 0.312(13) 1 d P A 2
O1 O 0.7404(3) 0.7663(2) 0.03900(16) 0.0607(9) Uani 1 1 d . . .
O2 O 0.5831(3) 0.85538(19) 0.01671(14) 0.0522(8) Uani 1 1 d . . .
O3 O 0.3028(4) 0.1578(3) 0.11853(18) 0.0849(12) Uani 1 1 d . . .
O4 O 0.1932(4) 0.0503(4) 0.1531(3) 0.132(2) Uani 1 1 d . . .
O5 O 0.6740(3) 0.0327(2) 0.07727(17) 0.0651(9) Uani 1 1 d . . .
O6 O 0.8126(3) -0.0207(2) 0.01083(16) 0.0615(9) Uani 1 1 d . . .
O7 O 1.1363(3) 0.5971(3) 0.10607(16) 0.0696(10) Uani 1 1 d . . .
O8 O 1.2618(3) 0.6982(3) 0.11332(19) 0.0811(11) Uani 1 1 d . . .
O9 O 0.6460(2) 0.64938(18) 0.12197(14) 0.0457(7) Uani 1 1 d . . .
O10 O 0.4159(2) 0.39529(19) 0.13667(13) 0.0456(7) Uani 1 1 d . . .
O11 O 0.3013(2) 0.23321(17) 0.24551(14) 0.0417(7) Uani 1 1 d . . .
O12 O 0.6292(2) 0.00488(17) 0.26077(16) 0.0513(8) Uani 1 1 d . . .
O13 O 0.8056(3) 0.1278(2) 0.14961(14) 0.0530(8) Uani 1 1 d . . .
O14 O 1.0178(2) 0.39328(18) 0.13675(14) 0.0454(7) Uani 1 1 d . . .
O15 O 1.1383(2) 0.56100(18) 0.24201(14) 0.0458(7) Uani 1 1 d . . .
O16 O 0.8095(3) 0.78975(17) 0.23197(17) 0.0550(8) Uani 1 1 d . . .
O2W O 1.1480(4) 0.5613(3) -0.02475(18) 0.0827(11) Uani 1 1 d . . .
O3W O 1.1023(7) 0.8780(5) 0.0884(4) 0.180(3) Uani 1 1 d . . .
O4W O 1.3323(3) 0.6778(3) -0.01819(19) 0.0888(12) Uani 1 1 d . . .
O5W O 0.5591(3) 0.2028(3) 0.10810(19) 0.0814(11) Uani 1 1 d . . .
O6W O 0.6549(4) 1.1557(3) -0.1732(2) 0.1094(16) Uani 1 1 d . . .
O7W O 0.8364(17) 1.0974(10) -0.2530(10) 0.225(8) Uani 0.50 1 d P . .
O1W O 0.5909(3) 1.0333(2) -0.07713(16) 0.0656(9) Uani 1 1 d D . .
H1A H 0.579(4) 1.058(2) -0.0397(11) 0.098 Uiso 1 1 d D . .
H1B H 0.620(5) 1.070(3) -0.1072(19) 0.098 Uiso 1 1 d D . .
N1 N 0.9800(5) 0.7690(4) 0.0215(3) 0.0981(17) Uani 1 1 d D . .
H1D H 0.978(5) 0.772(4) -0.0222(6) 0.147 Uiso 1 1 d D . .
H1C H 1.005(5) 0.819(2) 0.036(3) 0.147 Uiso 1 1 d D . .
H1E H 1.027(4) 0.722(3) 0.035(3) 0.147 Uiso 1 1 d D . .
H1F H 0.914(2) 0.766(4) 0.039(3) 0.147 Uiso 1 1 d D . .
N2 N 1.1096(4) 0.3984(3) -0.0909(2) 0.0709(13) Uani 1 1 d D . .
H2A H 1.058(3) 0.368(3) -0.073(2) 0.106 Uiso 1 1 d D . .
H2C H 1.103(5) 0.410(4) -0.1336(7) 0.106 Uiso 1 1 d D . .
H2B H 1.125(4) 0.446(2) -0.069(2) 0.106 Uiso 1 1 d D . .
H2D H 1.166(3) 0.363(3) -0.105(3) 0.106 Uiso 1 1 d D . .
C17 C 0.9193(4) 0.2571(3) 0.1427(2) 0.0439(10) Uani 1 1 d D . .
H17 H 0.930(4) 0.249(3) 0.1026(8) 0.053 Uiso 1 1 d D . .

loop_
_atom_site_aniso_label
_atom_site_aniso_U_11
_atom_site_aniso_U_22
_atom_site_aniso_U_33
_atom_site_aniso_U_23
_atom_site_aniso_U_13
_atom_site_aniso_U_12
Zn1 0.0638(4) 0.0368(3) 0.0444(3) -0.0021(2) 0.0104(2) -0.0137(2)
C1 0.036(2) 0.0298(19) 0.041(2) -0.0069(16) 0.0062(18) -0.0067(18)
C2 0.036(2) 0.0230(18) 0.055(2) -0.0034(17) 0.0065(19) -0.0041(17)
C3 0.028(2) 0.0254(18) 0.049(2) -0.0010(16) 0.0071(18) 0.0015(17)
C4 0.030(2) 0.0279(19) 0.048(2) 0.0092(17) 0.0061(18) 0.0006(17)
C5 0.044(3) 0.040(2) 0.037(2) 0.0065(17) 0.0047(19) -0.014(2)
C6 0.032(2) 0.0298(19) 0.041(2) 0.0002(17) 0.0029(18) -0.0019(17)
C7 0.025(2) 0.0220(17) 0.042(2) -0.0006(15) 0.0059(17) 0.0007(16)
C8 0.030(2) 0.0284(18) 0.037(2) 0.0013(16) 0.0059(17) -0.0024(17)
C9 0.036(2) 0.0261(18) 0.037(2) 0.0029(15) 0.0092(17) -0.0043(17)
C10 0.036(3) 0.034(2) 0.035(2) 0.0047(16) 0.0094(17) -0.0035(19)
C11 0.040(3) 0.0277(19) 0.056(3) 0.0027(17) 0.009(2) -0.0092(19)
C12 0.041(3) 0.0259(19) 0.046(2) 0.0013(16) 0.0067(19) -0.0039(18)
C13 0.038(2) 0.0301(19) 0.040(2) 0.0012(16) 0.0096(18) -0.0034(18)
C14 0.033(2) 0.0272(18) 0.045(2) 0.0014(16) 0.0001(18) -0.0024(17)
C15 0.028(2) 0.0300(19) 0.042(2) 0.0018(16) 0.0018(17) -0.0008(17)
C16 0.039(3) 0.033(2) 0.044(2) -0.0059(18) 0.0014(19) -0.0060(19)
C18 0.033(2) 0.0312(19) 0.040(2) 0.0041(17) 0.0057(18) -0.0016(18)
C19 0.029(2) 0.0266(18) 0.043(2) 0.0039(16) 0.0037(17) 0.0008(17)
C20 0.026(2) 0.033(2) 0.042(2) 0.0000(17) 0.0025(17) -0.0017(17)
C21 0.033(2) 0.0290(18) 0.035(2) 0.0000(15) 0.0012(17) -0.0070(17)
C22 0.029(2) 0.040(2) 0.032(2) 0.0018(16) 0.0034(17) -0.0026(18)
C23 0.035(3) 0.034(2) 0.048(2) 0.0011(17) 0.0034(19) -0.0128(19)
C24 0.040(3) 0.031(2) 0.043(2) -0.0018(17) 0.0071(19) -0.0050(19)
C25 0.031(2) 0.0283(18) 0.038(2) 0.0011(16) 0.0085(17) 0.0005(17)
C26 0.034(2) 0.0269(18) 0.037(2) 0.0014(15) 0.0046(17) -0.0087(17)
C27 0.030(2) 0.0327(19) 0.039(2) 0.0035(17) 0.0038(17) 0.0029(18)
C28 0.033(2) 0.031(2) 0.042(2) -0.0020(16) 0.0053(18) -0.0093(18)
C29 0.048(3) 0.0293(19) 0.051(2) 0.0043(18) 0.006(2) -0.0084(19)
C30 0.054(3) 0.033(2) 0.038(2) -0.0030(18) 0.005(2) -0.014(2)
C31 0.054(3) 0.061(3) 0.042(2) -0.002(2) -0.002(2) -0.014(2)
C32 0.036(3) 0.043(2) 0.051(2) -0.0119(19) 0.001(2) -0.005(2)
C33 0.062(4) 0.084(4) 0.069(4) -0.019(3) -0.001(3) 0.023(3)
C34 0.064(4) 0.024(2) 0.161(6) -0.015(3) -0.006(4) -0.002(2)
C35 0.071(4) 0.064(3) 0.062(3) -0.018(2) 0.022(3) -0.022(3)
C36 0.073(4) 0.037(2) 0.046(3) -0.004(2) 0.006(3) -0.015(2)
C37 0.052(3) 0.066(3) 0.094(4) 0.009(3) 0.028(3) -0.001(3)
C38 0.034(3) 0.052(2) 0.058(3) 0.002(2) 0.006(2) -0.012(2)
C39 0.044(3) 0.048(2) 0.063(3) 0.003(2) 0.015(2) -0.008(2)
C40 0.068(4) 0.039(3) 0.151(6) 0.022(3) 0.032(4) -0.002(3)
C41 0.056(3) 0.044(2) 0.066(3) -0.022(2) 0.016(2) -0.011(2)
C42 0.072(4) 0.072(4) 0.135(5) -0.035(4) 0.045(4) -0.007(3)
C43 0.196(17) 0.110(11) 0.151(10) -0.034(10) 0.082(13) 0.028(10)
C44 0.28(3) 0.32(3) 0.123(13) -0.060(16) 0.040(15) -0.10(2)
C45 0.35(4) 0.21(2) 0.161(17) -0.026(14) 0.06(2) 0.04(2)
C46 0.042(3) 0.035(2) 0.039(2) 0.0036(17) 0.0088(18) -0.0044(19)
C47 0.035(2) 0.044(2) 0.047(2) -0.0040(18) 0.0093(19) -0.0023(19)
C48 0.057(3) 0.065(3) 0.054(3) -0.014(2) 0.006(2) 0.001(3)
C49 0.069(4) 0.079(4) 0.073(3) -0.032(3) 0.017(3) 0.004(3)
C50 0.104(6) 0.146(6) 0.080(4) -0.053(4) 0.010(4) 0.002(5)
C51 0.055(3) 0.056(3) 0.053(3) 0.016(2) -0.001(2) -0.005(2)
C52 0.139(7) 0.122(6) 0.109(5) 0.024(5) 0.000(5) -0.042(5)
C53 0.204(8) 0.197(8) 0.132(6) 0.020(6) -0.011(6) -0.040(7)
C54 0.248(10) 0.219(9) 0.201(8) 0.048(7) 0.010(8) -0.038(8)
C55 0.296(11) 0.283(11) 0.216(8) 0.054(8) 0.008(8) -0.021(9)
C56 0.040(3) 0.039(2) 0.045(2) -0.0012(18) -0.0009(19) -0.007(2)
C57 0.058(3) 0.053(3) 0.056(3) 0.006(2) -0.002(2) 0.003(2)
C58 0.100(8) 0.091(6) 0.058(5) 0.006(4) -0.019(5) 0.016(6)
C59 0.097(10) 0.248(18) 0.055(6) 0.014(8) 0.014(6) 0.050(11)
C60 0.221(19) 0.204(18) 0.055(7) 0.004(9) -0.002(8) -0.073(15)
O1 0.062(3) 0.062(2) 0.061(2) 0.0121(15) 0.0085(17) -0.0240(19)
O2 0.073(2) 0.0358(15) 0.0476(17) 0.0081(13) 0.0104(16) -0.0064(16)
O3 0.111(4) 0.087(3) 0.047(2) 0.0020(19) 0.010(2) 0.032(2)
O4 0.105(4) 0.151(4) 0.152(4) -0.104(4) 0.009(3) -0.043(3)
O5 0.064(3) 0.065(2) 0.070(2) -0.0206(17) 0.0125(19) -0.0200(19)
O6 0.067(2) 0.0570(18) 0.064(2) -0.0198(16) 0.0134(17) -0.0156(17)
O7 0.073(3) 0.084(2) 0.057(2) -0.0099(18) 0.0135(18) -0.029(2)
O8 0.087(3) 0.087(2) 0.076(2) 0.014(2) 0.018(2) -0.041(2)
O9 0.0393(18) 0.0403(15) 0.0577(17) 0.0166(13) 0.0078(14) -0.0109(13)
O10 0.054(2) 0.0442(15) 0.0417(16) -0.0006(13) 0.0022(14) -0.0192(15)
O11 0.0325(17) 0.0310(13) 0.0616(18) -0.0039(12) 0.0088(13) -0.0037(12)
O12 0.0450(19) 0.0245(14) 0.084(2) -0.0002(13) -0.0026(16) -0.0010(13)
O13 0.064(2) 0.0534(17) 0.0466(17) -0.0120(14) 0.0100(15) -0.0268(16)
O14 0.0480(19) 0.0394(15) 0.0492(16) 0.0022(13) 0.0171(14) -0.0092(14)
O15 0.0338(18) 0.0439(15) 0.0597(18) 0.0125(13) 0.0044(14) -0.0092(14)
O16 0.0447(19) 0.0261(14) 0.094(2) 0.0047(14) 0.0170(17) -0.0042(13)
O2W 0.097(3) 0.087(3) 0.065(2) 0.0081(19) -0.007(2) -0.014(2)
O3W 0.190(7) 0.189(6) 0.180(6) -0.014(5) 0.007(5) -0.096(6)
O4W 0.080(3) 0.113(3) 0.077(2) 0.011(2) 0.021(2) -0.034(2)
O5W 0.085(3) 0.080(2) 0.078(2) -0.0018(19) 0.009(2) -0.003(2)
O6W 0.136(4) 0.090(3) 0.110(3) 0.009(2) 0.027(3) -0.051(3)
O7W 0.26(2) 0.116(10) 0.29(2) 0.021(11) 0.101(16) 0.018(11)
O1W 0.086(3) 0.0557(19) 0.0510(19) 0.0115(15) 0.0179(18) 0.0057(18)
N1 0.080(4) 0.139(5) 0.073(3) 0.015(3) 0.022(3) -0.012(3)
N2 0.052(3) 0.112(4) 0.050(2) -0.024(2) 0.008(2) -0.012(3)
C17 0.051(3) 0.044(2) 0.038(2) -0.003(2) 0.010(2) -0.009(2)

loop_
_atom_type_symbol
_atom_type_description
_atom_type_scat_dispersion_real
_atom_type_scat_dispersion_imag
_atom_type_scat_source
C C 0.0033 0.0016 'International Tables Vol C Tables 4.2.6.8 and 6.1.1.4'
H H 0.0000 0.0000 'International Tables Vol C Tables 4.2.6.8 and 6.1.1.4'
N N 0.0061 0.0033 'International Tables Vol C Tables 4.2.6.8 and 6.1.1.4'
O O 0.0106 0.0060 'International Tables Vol C Tables 4.2.6.8 and 6.1.1.4'
Zn Zn 0.2839 1.4301 'International Tables Vol C Tables 4.2.6.8 and 6.1.1.4'

loop_
_geom_angle_atom_site_label_1
_geom_angle_atom_site_label_2
_geom_angle_atom_site_label_3
_geom_angle
_geom_angle_site_symmetry_1
_geom_angle_site_symmetry_3
O6 Zn1 O2 120.08(13) 1_565 .
O6 Zn1 O1W 106.63(14) 1_565 .
O2 Zn1 O1W 101.45(14) . .
O6 Zn1 O3 131.05(17) 1_565 2_665
O2 Zn1 O3 95.58(16) . 2_665
O1W Zn1 O3 96.65(14) . 2_665
C28 C1 C24 116.8(4) . .
C28 C1 C2 123.0(3) . .
C24 C1 C2 120.2(3) . .
C1 C2 C3 111.7(3) . .
C1 C2 C41 110.7(3) . .
C3 C2 C41 114.8(3) . .
C1 C2 H2 106.4 . .
C3 C2 H2 106.4 . .
C41 C2 H2 106.4 . .
C4 C3 C25 116.5(3) . .
C4 C3 C2 119.7(3) . .
C25 C3 C2 123.8(3) . .
C5 C4 C3 122.1(3) . .
C5 C4 O9 118.7(3) . .
C3 C4 O9 119.2(3) . .
C6 C5 C4 119.8(4) . .
C6 C5 H5 120.1 . .
C4 C5 H5 120.1 . .
O10 C6 C5 123.5(3) . .
O10 C6 C7 115.8(3) . .
C5 C6 C7 120.7(3) . .
C25 C7 C6 117.3(3) . .
C25 C7 C8 123.6(3) . .
C6 C7 C8 119.0(3) . .
C9 C8 C46 108.3(3) . .
C9 C8 C7 112.3(3) . .
C46 C8 C7 114.6(3) . .
C9 C8 H8 107.1 . .
C46 C8 H8 107.1 . .
C7 C8 H8 107.1 . .
C26 C9 C10 117.5(3) . .
C26 C9 C8 121.3(3) . .
C10 C9 C8 121.0(4) . .
O11 C10 C9 116.5(3) . .
O11 C10 C11 123.2(3) . .
C9 C10 C11 120.3(4) . .
C12 C11 C10 120.4(4) . .
C12 C11 H11 119.8 . .
C10 C11 H11 119.8 . .
O12 C12 C11 122.6(3) . .
O12 C12 C13 115.7(4) . .
C11 C12 C13 121.6(3) . .
C12 C13 C26 116.4(4) . .
C12 C13 C14 121.4(3) . .
C26 C13 C14 122.2(3) . .
C15 C14 C13 112.0(3) . .
C15 C14 C51 115.0(3) . .
C13 C14 C51 110.5(3) . .
C15 C14 H14 106.2 . .
C13 C14 H14 106.2 . .
C51 C14 H14 106.2 . .
C16 C15 C27 116.5(3) . .
C16 C15 C14 119.7(3) . .
C27 C15 C14 123.8(3) . .
C17 C16 O13 123.0(4) . .
C17 C16 C15 121.6(3) . .
O13 C16 C15 115.4(3) . .
O14 C18 C19 118.7(3) . .
O14 C18 C17 119.0(3) . .
C19 C18 C17 122.3(3) . .
C18 C19 C27 116.0(3) . .
C18 C19 C20 119.9(3) . .
C27 C19 C20 124.0(3) . .
C21 C20 C19 113.3(3) . .
C21 C20 C56 109.0(3) . .
C19 C20 C56 114.5(3) . .
C21 C20 H20 106.5 . .
C19 C20 H20 106.5 . .
C56 C20 H20 106.5 . .
C28 C21 C22 116.5(3) . .
C28 C21 C20 121.6(3) . .
C22 C21 C20 121.8(3) . .
O15 C22 C23 122.7(3) . .
O15 C22 C21 115.5(3) . .
C23 C22 C21 121.8(4) . .
C22 C23 C24 119.4(3) . .
C22 C23 H23 120.3 . .
C24 C23 H23 120.3 . .
O16 C24 C23 122.9(3) . .
O16 C24 C1 116.2(4) . .
C23 C24 C1 120.8(3) . .
C7 C25 C3 123.6(4) . .
C7 C25 H25 118.2 . .
C3 C25 H25 118.2 . .
C9 C26 C13 123.7(3) . .
C9 C26 H26 118.1 . .
C13 C26 H26 118.1 . .
C19 C27 C15 123.9(4) . .
C19 C27 H27 118.1 . .
C15 C27 H27 118.1 . .
C1 C28 C21 124.7(3) . .
C1 C28 H28 117.6 . .
C21 C28 H28 117.6 . .
O9 C29 C30 110.0(4) . .
O9 C29 H29A 109.7 . .
C30 C29 H29A 109.7 . .
O9 C29 H29B 109.7 . .
C30 C29 H29B 109.7 . .
H29A C29 H29B 108.2 . .
O1 C30 O2 122.8(4) . .
O1 C30 C29 122.0(4) . .
O2 C30 C29 115.2(4) . .
O10 C31 H31A 109.5 . .
O10 C31 H31B 109.5 . .
H31A C31 H31B 109.5 . .
O10 C31 H31C 109.5 . .
H31A C31 H31C 109.5 . .
H31B C31 H31C 109.5 . .
O11 C32 C33 118.1(4) . .
O11 C32 H32A 107.8 . .
C33 C32 H32A 107.8 . .
O11 C32 H32B 107.8 . .
C33 C32 H32B 107.8 . .
H32A C32 H32B 107.1 . .
O3 C33 O4 125.2(5) . .
O3 C33 C32 118.2(5) . .
O4 C33 C32 116.7(6) . .
O12 C34 H34A 109.5 . .
O12 C34 H34B 109.5 . .
H34A C34 H34B 109.5 . .
O12 C34 H34C 109.5 . .
H34A C34 H34C 109.5 . .
H34B C34 H34C 109.5 . .
O13 C35 C36 110.0(4) . .
O13 C35 H35A 109.7 . .
C36 C35 H35A 109.7 . .
O13 C35 H35B 109.7 . .
C36 C35 H35B 109.7 . .
H35A C35 H35B 108.2 . .
O5 C36 O6 124.1(4) . .
O5 C36 C35 121.6(4) . .
O6 C36 C35 114.2(5) . .
O14 C37 H37A 109.5 . .
O14 C37 H37B 109.5 . .
H37A C37 H37B 109.5 . .
O14 C37 H37C 109.5 . .
H37A C37 H37C 109.5 . .
H37B C37 H37C 109.5 . .
O15 C38 C39 115.3(3) . .
O15 C38 H38A 108.4 . .
C39 C38 H38A 108.4 . .
O15 C38 H38B 108.4 . .
C39 C38 H38B 108.4 . .
H38A C38 H38B 107.5 . .
O7 C39 O8 125.3(5) . .
O7 C39 C38 118.9(4) . .
O8 C39 C38 115.8(4) . .
O16 C40 H40A 109.5 . .
O16 C40 H40B 109.5 . .
H40A C40 H40B 109.5 . .
O16 C40 H40C 109.5 . .
H40A C40 H40C 109.5 . .
H40B C40 H40C 109.5 . .
C42 C41 C2 113.6(4) . .
C42 C41 H41A 108.8 . .
C2 C41 H41A 108.8 . .
C42 C41 H41B 108.8 . .
C2 C41 H41B 108.8 . .
H41A C41 H41B 107.7 . .
C43' C42 C41 120.9(11) . .
C43' C42 C43 32.9(8) . .
C41 C42 C43 106.1(9) . .
C44 C43 C42 114.9(14) . .
C43 C44 C45 114.9(19) . .
C44' C43' C42 106.5(19) . .
C43' C44' C45' 107(2) . .
C47 C46 C8 115.8(3) . .
C47 C46 H46A 108.3 . .
C8 C46 H46A 108.3 . .
C47 C46 H46B 108.3 . .
C8 C46 H46B 108.3 . .
H46A C46 H46B 107.4 . .
C46 C47 C48 112.5(4) . .
C46 C47 H47A 109.1 . .
C48 C47 H47A 109.1 . .
C46 C47 H47B 109.1 . .
C48 C47 H47B 109.1 . .
H47A C47 H47B 107.8 . .
C49 C48 C47 114.9(4) . .
C49 C48 H48A 108.5 . .
C47 C48 H48A 108.5 . .
C49 C48 H48B 108.5 . .
C47 C48 H48B 108.5 . .
H48A C48 H48B 107.5 . .
C48 C49 C50 113.1(5) . .
C48 C49 H49A 109.0 . .
C50 C49 H49A 109.0 . .
C48 C49 H49B 109.0 . .
C50 C49 H49B 109.0 . .
H49A C49 H49B 107.8 . .
C49 C50 H50A 109.5 . .
C49 C50 H50B 109.5 . .
H50A C50 H50B 109.5 . .
C49 C50 H50C 109.5 . .
H50A C50 H50C 109.5 . .
H50B C50 H50C 109.5 . .
C52 C51 C14 116.6(5) . .
C52 C51 H51A 108.1 . .
C14 C51 H51A 108.1 . .
C52 C51 H51B 108.1 . .
C14 C51 H51B 108.1 . .
H51A C51 H51B 107.3 . .
C51 C52 C53 117.1(7) . .
C51 C52 H52A 108.0 . .
C53 C52 H52A 108.0 . .
C51 C52 H52B 108.0 . .
C53 C52 H52B 108.0 . .
H52A C52 H52B 107.3 . .
C54 C53 C52 112.3(9) . .
C53 C54 C55 112.2(12) . .
C57 C56 C20 115.9(3) . .
C57 C56 H56A 108.3 . .
C20 C56 H56A 108.3 . .
C57 C56 H56B 108.3 . .
C20 C56 H56B 108.3 . .
H56A C56 H56B 107.4 . .
C56 C57 C58 115.2(5) . .
C56 C57 C58' 111.7(8) . .
C58 C57 C58' 37.9(6) . .
C56 C57 H57A 108.5 . .
C58 C57 H57A 108.5 . .
C58' C57 H57A 136.5 . .
C56 C57 H57B 108.5 . .
C58 C57 H57B 108.5 . .
C58' C57 H57B 74.8 . .
H57A C57 H57B 107.5 . .
C59 C58 C57 114.1(9) . .
C58 C59 C60 119.0(11) . .
C59' C58' C57 105.7(18) . .
C60' C59' C58' 121(2) . .
C30 O2 Zn1 106.8(3) . .
C33 O3 Zn1 106.3(4) . 2_665
C36 O6 Zn1 109.8(3) . 1_545
C4 O9 C29 114.8(3) . .
C6 O10 C31 117.5(3) . .
C10 O11 C32 119.2(3) . .
C12 O12 C34 117.6(3) . .
C16 O13 C35 118.6(3) . .
C37 O14 C18 117.8(3) . .
C22 O15 C38 119.5(3) . .
C24 O16 C40 119.7(4) . .
Zn1 O1W H1A 93.2(16) . .
Zn1 O1W H1B 118(4) . .
H1A O1W H1B 113(3) . .
H1D N1 H1C 110(2) . .
H1D N1 H1E 110(2) . .
H1C N1 H1E 106(2) . .
H1D N1 H1F 111(2) . .
H1C N1 H1F 108(2) . .
H1E N1 H1F 111(2) . .
H2A N2 H2C 115(3) . .
H2A N2 H2B 115(2) . .
H2C N2 H2B 113(2) . .
H2A N2 H2D 113(2) . .
H2C N2 H2D 81(5) . .
H2B N2 H2D 115(2) . .
C16 C17 C18 119.6(4) . .
C16 C17 H17 119(3) . .
C18 C17 H17 121(3) . .

loop_
_geom_bond_atom_site_label_1
_geom_bond_atom_site_label_2
_geom_bond_distance
_geom_bond_site_symmetry_2
Zn1 O6 1.962(3) 1_565
Zn1 O2 1.999(3) .
Zn1 O1W 2.008(3) .
Zn1 O3 2.032(4) 2_665
C1 C28 1.373(5) .
C1 C24 1.404(5) .
C1 C2 1.507(6) .
C2 C3 1.521(5) .
C2 C41 1.530(6) .
C2 H2 0.9800 .
C3 C4 1.379(5) .
C3 C25 1.399(5) .
C4 C5 1.380(5) .
C4 O9 1.386(4) .
C5 C6 1.377(5) .
C5 H5 0.9300 .
C6 O10 1.371(4) .
C6 C7 1.400(5) .
C7 C25 1.380(5) .
C7 C8 1.521(5) .
C8 C9 1.522(5) .
C8 C46 1.523(5) .
C8 H8 0.9800 .
C9 C26 1.376(5) .
C9 C10 1.395(5) .
C10 O11 1.367(5) .
C10 C11 1.382(5) .
C11 C12 1.368(6) .
C11 H11 0.9300 .
C12 O12 1.369(5) .
C12 C13 1.390(5) .
C13 C26 1.395(5) .
C13 C14 1.513(6) .
C14 C15 1.506(5) .
C14 C51 1.526(6) .
C14 H14 0.9800 .
C15 C16 1.394(5) .
C15 C27 1.398(5) .
C16 C17 1.366(6) .
C16 O13 1.383(4) .
C18 O14 1.384(4) .
C18 C19 1.381(5) .
C18 C17 1.385(6) .
C19 C27 1.393(5) .
C19 C20 1.518(5) .
C20 C21 1.513(5) .
C20 C56 1.523(5) .
C20 H20 0.9800 .
C21 C28 1.379(5) .
C21 C22 1.393(5) .
C22 O15 1.370(5) .
C22 C23 1.377(5) .
C23 C24 1.390(6) .
C23 H23 0.9300 .
C24 O16 1.363(5) .
C25 H25 0.9300 .
C26 H26 0.9300 .
C27 H27 0.9300 .
C28 H28 0.9300 .
C29 O9 1.427(5) .
C29 C30 1.490(6) .
C29 H29A 0.9700 .
C29 H29B 0.9700 .
C30 O1 1.207(5) .
C30 O2 1.284(5) .
C31 O10 1.421(5) .
C31 H31A 0.9600 .
C31 H31B 0.9600 .
C31 H31C 0.9600 .
C32 O11 1.407(4) .
C32 C33 1.494(7) .
C32 H32A 0.9700 .
C32 H32B 0.9700 .
C33 O3 1.243(7) .
C33 O4 1.255(7) .
C34 O12 1.415(5) .
C34 H34A 0.9600 .
C34 H34B 0.9600 .
C34 H34C 0.9600 .
C35 O13 1.408(5) .
C35 C36 1.496(6) .
C35 H35A 0.9700 .
C35 H35B 0.9700 .
C36 O5 1.214(6) .
C36 O6 1.267(5) .
C37 O14 1.382(6) .
C37 H37A 0.9600 .
C37 H37B 0.9600 .
C37 H37C 0.9600 .
C38 O15 1.416(5) .
C38 C39 1.493(6) .
C38 H38A 0.9700 .
C38 H38B 0.9700 .
C39 O7 1.243(5) .
C39 O8 1.242(5) .
C40 O16 1.414(5) .
C40 H40A 0.9600 .
C40 H40B 0.9600 .
C40 H40C 0.9600 .
C41 C42 1.502(8) .
C41 H41A 0.9700 .
C41 H41B 0.9700 .
C42 C43' 1.497(10) .
C42 C43 1.65(2) .
C43 C44 1.483(10) .
C44 C45 1.62(3) .
C43' C44' 1.498(10) .
C44' C45' 1.66(5) .
C46 C47 1.501(6) .
C46 H46A 0.9700 .
C46 H46B 0.9700 .
C47 C48 1.517(6) .
C47 H47A 0.9700 .
C47 H47B 0.9700 .
C48 C49 1.484(7) .
C48 H48A 0.9700 .
C48 H48B 0.9700 .
C49 C50 1.518(8) .
C49 H49A 0.9700 .
C49 H49B 0.9700 .
C50 H50A 0.9600 .
C50 H50B 0.9600 .
C50 H50C 0.9600 .
C51 C52 1.468(8) .
C51 H51A 0.9700 .
C51 H51B 0.9700 .
C52 C53 1.533(12) .
C52 H52A 0.9700 .
C52 H52B 0.9700 .
C53 C54 1.495(9) .
C54 C55 1.506(9) .
C56 C57 1.511(6) .
C56 H56A 0.9700 .
C56 H56B 0.9700 .
C57 C58 1.501(9) .
C57 C58' 1.67(2) .
C57 H57A 0.9700 .
C57 H57B 0.9700 .
C58 C59 1.491(9) .
C59 C60 1.544(17) .
C58' C59' 1.500(10) .
C59' C60' 1.39(4) .
O3 Zn1 2.032(4) 2_665
O6 Zn1 1.962(3) 1_545
O1W H1A 0.834(19) .
O1W H1B 0.873(19) .
N1 H1D 0.860(10) .
N1 H1C 0.873(10) .
N1 H1E 0.866(10) .
N1 H1F 0.859(10) .
N2 H2A 0.853(9) .
N2 H2C 0.853(10) .
N2 H2B 0.853(9) .
N2 H2D 0.852(10) .
C17 H17 0.808(10) .

loop_
_geom_hbond_atom_site_label_D
_geom_hbond_atom_site_label_H
_geom_hbond_atom_site_label_A
_geom_hbond_distance_DH
_geom_hbond_distance_HA
_geom_hbond_distance_DA
_geom_hbond_angle_DHA
_geom_hbond_site_symmetry_A
O1W H1A O2 0.834(19) 2.23(3) 2.763(5) 122(3) 2_675
O1W H1B O6W 0.873(19) 1.83(2) 2.699(5) 170(6) .
N1 H1C O3W 0.873(10) 1.84(3) 2.641(8) 152(6) .
N1 H1F O1 0.859(10) 2.08(3) 2.891(7) 157(6) .
N2 H2A O7 0.853(9) 2.42(5) 2.953(6) 122(4) 2_765
N2 H2B O2W 0.853(9) 1.941(12) 2.791(6) 174(5) .
N2 H2D O1 0.852(10) 2.39(5) 2.952(6) 124(5) 2_765

loop_
_geom_torsion_atom_site_label_1
_geom_torsion_atom_site_label_2
_geom_torsion_atom_site_label_3
_geom_torsion_atom_site_label_4
_geom_torsion
_geom_torsion_site_symmetry_1
_geom_torsion_site_symmetry_4
C28 C1 C2 C3 -43.8(5) . .
C24 C1 C2 C3 137.9(4) . .
C28 C1 C2 C41 85.4(4) . .
C24 C1 C2 C41 -92.9(4) . .
C1 C2 C3 C4 -76.2(4) . .
C41 C2 C3 C4 156.7(4) . .
C1 C2 C3 C25 103.9(4) . .
C41 C2 C3 C25 -23.2(6) . .
C25 C3 C4 C5 1.8(6) . .
C2 C3 C4 C5 -178.2(4) . .
C25 C3 C4 O9 -176.3(3) . .
C2 C3 C4 O9 3.8(5) . .
C3 C4 C5 C6 -0.4(6) . .
O9 C4 C5 C6 177.6(4) . .
C4 C5 C6 O10 -179.8(4) . .
C4 C5 C6 C7 -0.3(6) . .
O10 C6 C7 C25 179.2(3) . .
C5 C6 C7 C25 -0.4(6) . .
O10 C6 C7 C8 -2.7(5) . .
C5 C6 C7 C8 177.7(4) . .
C25 C7 C8 C9 -109.2(4) . .
C6 C7 C8 C9 72.8(4) . .
C25 C7 C8 C46 15.0(5) . .
C6 C7 C8 C46 -163.0(3) . .
C46 C8 C9 C26 -78.3(4) . .
C7 C8 C9 C26 49.4(5) . .
C46 C8 C9 C10 97.2(4) . .
C7 C8 C9 C10 -135.2(3) . .
C26 C9 C10 O11 -179.4(3) . .
C8 C9 C10 O11 5.0(5) . .
C26 C9 C10 C11 0.7(5) . .
C8 C9 C10 C11 -175.0(3) . .
O11 C10 C11 C12 -179.7(3) . .
C9 C10 C11 C12 0.2(6) . .
C10 C11 C12 O12 -179.7(4) . .
C10 C11 C12 C13 -1.2(6) . .
O12 C12 C13 C26 179.8(3) . .
C11 C12 C13 C26 1.3(5) . .
O12 C12 C13 C14 -2.4(5) . .
C11 C12 C13 C14 179.0(4) . .
C12 C13 C14 C15 137.2(4) . .
C26 C13 C14 C15 -45.2(5) . .
C12 C13 C14 C51 -93.2(4) . .
C26 C13 C14 C51 84.4(4) . .
C13 C14 C15 C16 -77.8(5) . .
C51 C14 C15 C16 155.0(4) . .
C13 C14 C15 C27 103.7(4) . .
C51 C14 C15 C27 -23.5(6) . .
C27 C15 C16 C17 -1.2(6) . .
C14 C15 C16 C17 -179.7(4) . .
C27 C15 C16 O13 -178.2(3) . .
C14 C15 C16 O13 3.2(5) . .
O14 C18 C19 C27 173.9(3) . .
C17 C18 C19 C27 -4.2(6) . .
O14 C18 C19 C20 -7.5(5) . .
C17 C18 C19 C20 174.3(4) . .
C18 C19 C20 C21 72.0(5) . .
C27 C19 C20 C21 -109.5(4) . .
C18 C19 C20 C56 -162.1(4) . .
C27 C19 C20 C56 16.4(5) . .
C19 C20 C21 C28 48.1(5) . .
C56 C20 C21 C28 -80.6(4) . .
C19 C20 C21 C22 -135.9(4) . .
C56 C20 C21 C22 95.3(4) . .
C28 C21 C22 O15 178.7(3) . .
C20 C21 C22 O15 2.5(5) . .
C28 C21 C22 C23 1.1(5) . .
C20 C21 C22 C23 -175.1(3) . .
O15 C22 C23 C24 -177.7(3) . .
C21 C22 C23 C24 -0.2(6) . .
C22 C23 C24 O16 179.0(4) . .
C22 C23 C24 C1 -0.5(6) . .
C28 C1 C24 O16 -179.2(3) . .
C2 C1 C24 O16 -0.8(5) . .
C28 C1 C24 C23 0.3(6) . .
C2 C1 C24 C23 178.7(3) . .
C6 C7 C25 C3 1.9(6) . .
C8 C7 C25 C3 -176.2(4) . .
C4 C3 C25 C7 -2.5(6) . .
C2 C3 C25 C7 177.4(4) . .
C10 C9 C26 C13 -0.6(5) . .
C8 C9 C26 C13 175.0(3) . .
C12 C13 C26 C9 -0.3(5) . .
C14 C13 C26 C9 -178.1(3) . .
C18 C19 C27 C15 2.4(6) . .
C20 C19 C27 C15 -176.1(4) . .
C16 C15 C27 C19 0.2(6) . .
C14 C15 C27 C19 178.7(4) . .
C24 C1 C28 C21 0.6(6) . .
C2 C1 C28 C21 -177.7(3) . .
C22 C21 C28 C1 -1.3(5) . .
C20 C21 C28 C1 174.9(3) . .
O9 C29 C30 O1 -2.5(5) . .
O9 C29 C30 O2 177.4(3) . .
O11 C32 C33 O3 -10.1(7) . .
O11 C32 C33 O4 170.0(5) . .
O13 C35 C36 O5 14.4(7) . .
O13 C35 C36 O6 -168.6(4) . .
O15 C38 C39 O7 -1.5(6) . .
O15 C38 C39 O8 178.5(4) . .
C1 C2 C41 C42 168.0(4) . .
C3 C2 C41 C42 -64.4(5) . .
C2 C41 C42 C43' -141.0(11) . .
C2 C41 C42 C43 -173.2(7) . .
C43' C42 C43 C44 -54(2) . .
C41 C42 C43 C44 68.6(19) . .
C42 C43 C44 C45 176.5(16) . .
C41 C42 C43' C44' -60(2) . .
C43 C42 C43' C44' 10(2) . .
C42 C43' C44' C45' -162.5(19) . .
C9 C8 C46 C47 -167.7(3) . .
C7 C8 C46 C47 66.1(5) . .
C8 C46 C47 C48 -171.0(4) . .
C46 C47 C48 C49 -173.8(4) . .
C47 C48 C49 C50 -178.6(5) . .
C15 C14 C51 C52 -166.7(5) . .
C13 C14 C51 C52 65.4(6) . .
C14 C51 C52 C53 180.0(8) . .
C51 C52 C53 C54 -179.3(10) . .
C52 C53 C54 C55 -176.9(13) . .
C21 C20 C56 C57 -165.9(3) . .
C19 C20 C56 C57 66.0(5) . .
C20 C56 C57 C58 166.7(6) . .
C20 C56 C57 C58' -152.0(7) . .
C56 C57 C58 C59 62.5(12) . .
C58' C57 C58 C59 -31.0(14) . .
C57 C58 C59 C60 169.4(14) . .
C56 C57 C58' C59' -71.3(19) . .
C58 C57 C58' C59' 32.3(14) . .
C57 C58' C59' C60' -176(2) . .
O1 C30 O2 Zn1 -4.1(4) . .
C29 C30 O2 Zn1 176.0(3) . .
O6 Zn1 O2 C30 -61.0(3) 1_565 .
O1W Zn1 O2 C30 -178.0(2) . .
O3 Zn1 O2 C30 84.0(2) 2_665 .
O4 C33 O3 Zn1 -4.0(7) . 2_665
C32 C33 O3 Zn1 176.1(4) . 2_665
O5 C36 O6 Zn1 8.4(6) . 1_545
C35 C36 O6 Zn1 -168.4(3) . 1_545
C5 C4 O9 C29 75.4(5) . .
C3 C4 O9 C29 -106.6(4) . .
C30 C29 O9 C4 -173.9(3) . .
C5 C6 O10 C31 -9.7(6) . .
C7 C6 O10 C31 170.8(4) . .
C9 C10 O11 C32 177.5(3) . .
C11 C10 O11 C32 -2.6(5) . .
C33 C32 O11 C10 -69.8(5) . .
C11 C12 O12 C34 11.2(6) . .
C13 C12 O12 C34 -167.4(4) . .
C17 C16 O13 C35 26.5(6) . .
C15 C16 O13 C35 -156.5(4) . .
C36 C35 O13 C16 -169.0(4) . .
C19 C18 O14 C37 106.8(5) . .
C17 C18 O14 C37 -75.0(5) . .
C23 C22 O15 C38 -13.9(5) . .
C21 C22 O15 C38 168.5(3) . .
C39 C38 O15 C22 -71.0(5) . .
C23 C24 O16 C40 15.9(6) . .
C1 C24 O16 C40 -164.7(5) . .
O13 C16 C17 C18 176.3(4) . .
C15 C16 C17 C18 -0.6(7) . .
O14 C18 C17 C16 -174.7(4) . .
C19 C18 C17 C16 3.4(7) . .
